data_4503498
loop_
_publ_author_name
'Zhao, Ya-Hui'
'Xu, Hong-Bin'
'Fu, Yao-Mei'
'Shao, Kui-Zhan'
'Yang, Shuang-Yang'
'Su, Zhong-Min'
'Hao, Xiang-Rong'
'Zhu, Dong-Xia'
'Wang, En-Bo'

_publ_section_title
;
 A Series of Lead(II)-Organic Frameworks Based on Pyridyl Carboxylate Acid
 N-Oxide Derivatives: Syntheses, Structures, and Luminescent Properties
;
_journal_issue 10
_journal_name_full 'Crystal Growth &amp; Design'
_journal_page_first 3566
_journal_paper_doi 10.1021/cg701224h
_journal_volume 8
_journal_year 2008
_chemical_formula_moiety 'C6 H4 Cl N O3 Pb'
_chemical_formula_sum 'C6 H4 Cl N O3 Pb'
_chemical_formula_weight 380.74
_chemical_name_systematic
; 
 ? 
;
_space_group_IT_number 60
_symmetry_cell_setting orthorhombic
_symmetry_space_group_name_Hall '-P 2n 2ab'
_symmetry_space_group_name_H-M 'P b c n'
_atom_sites_solution_hydrogens geom
_atom_sites_solution_primary direct
_atom_sites_solution_secondary difmap
_audit_creation_method SHELXL-97
_cell_angle_alpha 90.00
_cell_angle_beta 90.00
_cell_angle_gamma 90.00
_cell_formula_units_Z 8
_cell_length_a 13.0592(8)
_cell_length_b 7.1478(4)
_cell_length_c 17.3911(11)
_cell_measurement_temperature 293(2)
_cell_volume 1623.36(17)
_computing_structure_refinement 'SHELXL-97 (Sheldrick, 1997)'
_computing_structure_solution 'SHELXS-97 (Sheldrick, 1990)'
_diffrn_ambient_temperature 293(2)
_diffrn_measured_fraction_theta_full 1.000
_diffrn_measured_fraction_theta_max 0.968
_diffrn_radiation_monochromator graphite
_diffrn_radiation_source 'fine-focus sealed tube'
_diffrn_radiation_type MoK\a
_diffrn_radiation_wavelength 0.71073
_diffrn_reflns_av_R_equivalents 0.0374
_diffrn_reflns_av_sigmaI/netI 0.0281
_diffrn_reflns_limit_h_max 17
_diffrn_reflns_limit_h_min -17
_diffrn_reflns_limit_k_max 7
_diffrn_reflns_limit_k_min -9
_diffrn_reflns_limit_l_max 22
_diffrn_reflns_limit_l_min -21
_diffrn_reflns_number 9213
_diffrn_reflns_theta_full 25.00
_diffrn_reflns_theta_max 28.32
_diffrn_reflns_theta_min 2.34
_exptl_absorpt_coefficient_mu 21.076
_exptl_absorpt_correction_T_max 0.0902
_exptl_absorpt_correction_T_min 0.0589
_exptl_absorpt_correction_type multi-scan
_exptl_crystal_density_diffrn 3.116
_exptl_crystal_density_method 'not measured'
_exptl_crystal_F_000 1360
_exptl_crystal_size_max 0.27
_exptl_crystal_size_mid 0.22
_exptl_crystal_size_min 0.19
_refine_diff_density_max 1.255
_refine_diff_density_min -1.625
_refine_diff_density_rms 0.224
_refine_ls_extinction_method none
_refine_ls_goodness_of_fit_ref 1.020
_refine_ls_hydrogen_treatment mixed
_refine_ls_matrix_type full
_refine_ls_number_parameters 109
_refine_ls_number_reflns 1957
_refine_ls_number_restraints 0
_refine_ls_restrained_S_all 1.020
_refine_ls_R_factor_all 0.0309
_refine_ls_R_factor_gt 0.0222
_refine_ls_shift/su_max 0.001
_refine_ls_shift/su_mean 0.000
_refine_ls_structure_factor_coef Fsqd
_refine_ls_weighting_details 'calc w=1/[\s^2^(Fo^2^)+(0.0279P)^2^+0.0000P] where P=(Fo^2^+2Fc^2^)/3'
_refine_ls_weighting_scheme calc
_refine_ls_wR_factor_gt 0.0512
_refine_ls_wR_factor_ref 0.0525
_reflns_number_gt 1550
_reflns_number_total 1957
_reflns_threshold_expression >2sigma(I)
_cod_data_source_file cg701224h_si_002.cif
_cod_data_source_block compound3
_cod_depositor_comments
;
The following automatic conversions were performed:

'_symmetry_cell_setting' value 'Orthorhombic' changed to
'orthorhombic' according to
/home/saulius/struct/CIF-dictionaries/cif_core.dic dictionary named
'cif_core.dic' version 2.4.1 from 2010-06-29.

Automatic conversion script
Id: cif_fix_values 1715 2011-07-08 13:25:40Z adriana 
;
_cod_original_sg_symbol_H-M Pbcn
_cod_database_code 4503498

loop_
_symmetry_equiv_pos_as_xyz
'x, y, z'
'-x+1/2, -y+1/2, z+1/2'
'-x, y, -z+1/2'
'x+1/2, -y+1/2, -z'
'-x, -y, -z'
'x-1/2, y-1/2, -z-1/2'
'x, -y, z-1/2'
'-x-1/2, y-1/2, z'

loop_
_atom_site_label
_atom_site_type_symbol
_atom_site_fract_x
_atom_site_fract_y
_atom_site_fract_z
_atom_site_U_iso_or_equiv
_atom_site_adp_type
_atom_site_occupancy
_atom_site_symmetry_multiplicity
_atom_site_calc_flag
_atom_site_refinement_flags
Pb1 Pb 0.842043(12) 0.70981(3) 0.227374(9) 0.02191(7) Uani 1 1 d .
N1 N 0.6659(3) 0.5816(5) 0.0950(2) 0.0236(9) Uani 1 1 d .
O1 O 0.7142(2) 0.5108(5) 0.15636(17) 0.0311(8) Uani 1 1 d .
O2 O 0.5274(3) 0.6999(5) -0.16509(17) 0.0352(8) Uani 1 1 d .
O3 O 0.4149(3) 0.8382(5) -0.08962(19) 0.0378(9) Uani 1 1 d .
C1 C 0.5804(4) 0.6834(6) 0.1052(2) 0.0240(10) Uani 1 1 d .
H1 H 0.5574 0.7109 0.1546 0.029 Uiso 1 1 calc R
C2 C 0.5274(4) 0.7460(6) 0.0425(3) 0.0243(10) Uani 1 1 d .
H2 H 0.4686 0.8175 0.0494 0.029 Uiso 1 1 calc R
C3 C 0.5601(4) 0.7047(6) -0.0308(2) 0.0203(9) Uani 1 1 d .
C4 C 0.6522(3) 0.6041(8) -0.0391(3) 0.0289(11) Uani 1 1 d .
H4 H 0.6781 0.5785 -0.0878 0.035 Uiso 1 1 calc R
C5 C 0.7028(4) 0.5446(7) 0.0247(2) 0.0284(11) Uani 1 1 d .
H5 H 0.7636 0.4778 0.0195 0.034 Uiso 1 1 calc R
C6 C 0.4969(4) 0.7551(6) -0.1001(2) 0.0238(11) Uani 1 1 d .
Cl1 Cl 0.84533(10) 0.3564(2) 0.30263(8) 0.0421(3) Uani 1 1 d .

loop_
_atom_site_aniso_label
_atom_site_aniso_U_11
_atom_site_aniso_U_22
_atom_site_aniso_U_33
_atom_site_aniso_U_23
_atom_site_aniso_U_13
_atom_site_aniso_U_12
Pb1 0.02019(11) 0.02986(12) 0.01568(10) 0.00292(7) -0.00019(7) -0.00112(7)
N1 0.027(2) 0.025(2) 0.0185(18) 0.0052(16) -0.0087(15) -0.0054(17)
O1 0.0325(19) 0.036(2) 0.0248(17) 0.0099(15) -0.0131(15) -0.0075(16)
O2 0.034(2) 0.053(2) 0.0187(16) 0.0037(15) -0.0015(15) -0.0018(18)
O3 0.035(2) 0.047(2) 0.0316(19) -0.0020(16) -0.0111(16) 0.0120(18)
C1 0.027(3) 0.028(3) 0.017(2) -0.0027(18) -0.0006(18) -0.006(2)
C2 0.030(3) 0.021(3) 0.022(2) -0.0025(17) -0.003(2) 0.000(2)
C3 0.023(2) 0.017(2) 0.021(2) 0.0012(18) 0.0000(18) -0.004(2)
C4 0.027(3) 0.039(3) 0.020(2) -0.002(2) 0.0005(19) -0.003(2)
C5 0.028(3) 0.035(3) 0.023(2) 0.004(2) 0.000(2) 0.002(2)
C6 0.031(3) 0.022(3) 0.019(2) 0.0036(17) -0.0034(19) -0.0092(19)
Cl1 0.0418(8) 0.0480(9) 0.0367(7) 0.0105(7) -0.0136(6) 0.0023(6)

loop_
_atom_type_symbol
_atom_type_description
_atom_type_scat_dispersion_real
_atom_type_scat_dispersion_imag
_atom_type_scat_source
C C 0.0033 0.0016 'International Tables Vol C Tables 4.2.6.8 and 6.1.1.4'
H H 0.0000 0.0000 'International Tables Vol C Tables 4.2.6.8 and 6.1.1.4'
N N 0.0061 0.0033 'International Tables Vol C Tables 4.2.6.8 and 6.1.1.4'
O O 0.0106 0.0060 'International Tables Vol C Tables 4.2.6.8 and 6.1.1.4'
Pb Pb -3.3944 10.1111 'International Tables Vol C Tables 4.2.6.8 and 6.1.1.4'
Cl Cl 0.1484 0.1585 'International Tables Vol C Tables 4.2.6.8 and 6.1.1.4'

loop_
_geom_angle_atom_site_label_1
_geom_angle_atom_site_label_2
_geom_angle_atom_site_label_3
_geom_angle
_geom_angle_site_symmetry_1
_geom_angle_site_symmetry_3
O1 Pb1 O1 92.72(7) . 8_765
O1 Pb1 O3 73.51(11) . 4_565
O1 Pb1 O3 76.92(10) 8_765 4_565
O1 Pb1 O2 157.52(10) . 2_665
O1 Pb1 O2 108.75(11) 8_765 2_665
O3 Pb1 O2 116.98(11) 4_565 2_665
O1 Pb1 O2 121.82(10) . 4_565
O1 Pb1 O2 82.27(10) 8_765 4_565
O3 Pb1 O2 48.79(11) 4_565 4_565
O2 Pb1 O2 69.32(11) 2_665 4_565
O1 Pb1 Cl1 74.58(8) . .
O1 Pb1 Cl1 164.20(8) 8_765 .
O3 Pb1 Cl1 107.53(9) 4_565 .
O2 Pb1 Cl1 83.11(8) 2_665 .
O2 Pb1 Cl1 112.27(8) 4_565 .
O1 Pb1 Cl1 82.46(9) . 8_765
O1 Pb1 Cl1 71.51(7) 8_765 8_765
O3 Pb1 Cl1 139.01(9) 4_565 8_765
O2 Pb1 Cl1 97.77(8) 2_665 8_765
O2 Pb1 Cl1 145.41(8) 4_565 8_765
Cl1 Pb1 Cl1 97.07(4) . 8_765
O1 N1 C5 118.9(4) . .
O1 N1 C1 119.4(4) . .
C5 N1 C1 121.7(4) . .
N1 O1 Pb1 119.4(2) . .
N1 O1 Pb1 124.1(2) . 8_755
Pb1 O1 Pb1 115.08(11) . 8_755
C6 O2 Pb1 140.4(3) . 2_664
C6 O2 Pb1 90.1(3) . 4_465
Pb1 O2 Pb1 103.67(10) 2_664 4_465
C6 O3 Pb1 96.8(3) . 4_465
N1 C1 C2 119.5(4) . .
N1 C1 H1 120.3 . .
C2 C1 H1 120.3 . .
C1 C2 C3 120.8(5) . .
C1 C2 H2 119.6 . .
C3 C2 H2 119.6 . .
C2 C3 C4 118.0(4) . .
C2 C3 C6 121.3(4) . .
C4 C3 C6 120.6(4) . .
C5 C4 C3 119.5(4) . .
C5 C4 H4 120.3 . .
C3 C4 H4 120.3 . .
N1 C5 C4 120.5(5) . .
N1 C5 H5 119.8 . .
C4 C5 H5 119.8 . .
O3 C6 O2 123.6(4) . .
O3 C6 C3 118.2(4) . .
O2 C6 C3 118.0(4) . .
Pb1 Cl1 Pb1 95.63(4) . 8_755

loop_
_geom_bond_atom_site_label_1
_geom_bond_atom_site_label_2
_geom_bond_distance
_geom_bond_site_symmetry_2
Pb1 O1 2.517(3) .
Pb1 O1 2.587(3) 8_765
Pb1 O3 2.600(3) 4_565
Pb1 O2 2.612(3) 2_665
Pb1 O2 2.729(4) 4_565
Pb1 Cl1 2.8453(15) .
Pb1 Cl1 2.9663(14) 8_765
N1 O1 1.339(4) .
N1 C5 1.341(6) .
N1 C1 1.344(6) .
O1 Pb1 2.587(3) 8_755
O2 C6 1.262(5) .
O2 Pb1 2.612(3) 2_664
O2 Pb1 2.729(4) 4_465
O3 C6 1.239(6) .
O3 Pb1 2.600(3) 4_465
C1 C2 1.367(6) .
C1 H1 0.9300 .
C2 C3 1.376(6) .
C2 H2 0.9300 .
C3 C4 1.408(6) .
C3 C6 1.504(6) .
C4 C5 1.359(6) .
C4 H4 0.9300 .
C5 H5 0.9300 .
Cl1 Pb1 2.9663(14) 8_755

loop_
_geom_torsion_atom_site_label_1
_geom_torsion_atom_site_label_2
_geom_torsion_atom_site_label_3
_geom_torsion_atom_site_label_4
_geom_torsion
_geom_torsion_site_symmetry_1
_geom_torsion_site_symmetry_4
C5 N1 O1 Pb1 96.2(4) . .
C1 N1 O1 Pb1 -85.5(4) . .
C5 N1 O1 Pb1 -98.1(4) . 8_755
C1 N1 O1 Pb1 80.1(4) . 8_755
O1 Pb1 O1 N1 12.0(3) 8_765 .
O3 Pb1 O1 N1 -63.5(3) 4_565 .
O2 Pb1 O1 N1 175.1(3) 2_665 .
O2 Pb1 O1 N1 -70.6(3) 4_565 .
Cl1 Pb1 O1 N1 -177.5(3) . .
Cl1 Pb1 O1 N1 82.9(3) 8_765 .
O1 Pb1 O1 Pb1 -154.85(14) 8_765 8_755
O3 Pb1 O1 Pb1 129.65(17) 4_565 8_755
O2 Pb1 O1 Pb1 8.2(4) 2_665 8_755
O2 Pb1 O1 Pb1 122.56(13) 4_565 8_755
Cl1 Pb1 O1 Pb1 15.60(11) . 8_755
Cl1 Pb1 O1 Pb1 -83.91(13) 8_765 8_755
O1 N1 C1 C2 -176.0(4) . .
C5 N1 C1 C2 2.2(7) . .
N1 C1 C2 C3 0.6(7) . .
C1 C2 C3 C4 -3.1(7) . .
C1 C2 C3 C6 173.5(4) . .
C2 C3 C4 C5 2.8(7) . .
C6 C3 C4 C5 -173.7(4) . .
O1 N1 C5 C4 175.8(4) . .
C1 N1 C5 C4 -2.4(7) . .
C3 C4 C5 N1 -0.2(7) . .
Pb1 O3 C6 O2 8.8(5) 4_465 .
Pb1 O3 C6 C3 -166.5(3) 4_465 .
Pb1 O2 C6 O3 103.6(6) 2_664 .
Pb1 O2 C6 O3 -8.3(5) 4_465 .
Pb1 O2 C6 C3 -81.1(6) 2_664 .
Pb1 O2 C6 C3 167.0(3) 4_465 .
C2 C3 C6 O3 1.2(6) . .
C4 C3 C6 O3 177.6(5) . .
C2 C3 C6 O2 -174.4(4) . .
C4 C3 C6 O2 2.0(6) . .
O1 Pb1 Cl1 Pb1 -12.33(8) . 8_755
O1 Pb1 Cl1 Pb1 25.1(3) 8_765 8_755
O3 Pb1 Cl1 Pb1 -79.00(9) 4_565 8_755
O2 Pb1 Cl1 Pb1 164.83(9) 2_665 8_755
O2 Pb1 Cl1 Pb1 -130.89(8) 4_565 8_755
Cl1 Pb1 Cl1 Pb1 67.80(7) 8_765 8_755
